data_7218764
loop_
_publ_author_name
'Kang, Bei-Bei'
'Wei, Na'
'Han, Zhengbo'

_publ_section_title
;
 Three 3D Coordination Polymers Based on
 [1,1&#x2019;:4&#x2019;,1&#x2019;&#x2019;-terphenyl]-2&#x2019;,4,4&#x2019;&#x2019;,5&#x2019;-tetracarboxylate
 Demonstrating Magnetic Properties and Selective Sensing Al3+/Fe3+over
 Mixed Ions
;
_journal_name_full 'RSC Adv.'
_journal_paper_doi 10.1039/C4RA10124C
_journal_year 2014
_chemical_formula_sum 'C30 H28 Mn2 N2 O11'
_chemical_formula_weight 702.42
_chemical_name_systematic
;

 ?

;
_space_group_crystal_system monoclinic
_space_group_IT_number 14
_space_group_name_Hall '-P 2yn'
_space_group_name_H-M_alt 'P 1 21/n 1'
_symmetry_space_group_name_Hall '-P 2yn'
_symmetry_space_group_name_H-M 'P 1 21/n 1'
_atom_sites_solution_hydrogens mixed
_audit_creation_method SHELXL-2014
_cell_angle_alpha 90
_cell_angle_beta 98.210(3)
_cell_angle_gamma 90
_cell_formula_units_Z 4
_cell_length_a 12.6852(11)
_cell_length_b 14.7613(15)
_cell_length_c 16.0030(15)
_cell_measurement_temperature 173(2)
_cell_volume 2965.9(5)
_computing_cell_refinement 'Bruker SMART'
_computing_data_collection 'Bruker SMART'
_computing_data_reduction 'Bruker SAINT'
_computing_molecular_graphics 'Bruker SHELXTL'
_computing_publication_material 'Bruker SHELXTL'
_computing_structure_refinement 'Bruker SHELXTL'
_computing_structure_solution 'Bruker SHELXTL'
_diffrn_ambient_temperature 173(2)
_diffrn_measured_fraction_theta_full 0.943
_diffrn_measured_fraction_theta_max 0.901
_diffrn_measurement_device_type 'CCD area detector'
_diffrn_measurement_method 'phi and omega scans'
_diffrn_radiation_monochromator graphite
_diffrn_radiation_source 'sealed tube'
_diffrn_radiation_type MoK\a
_diffrn_radiation_wavelength 0.71073
_diffrn_reflns_av_R_equivalents 0.1318
_diffrn_reflns_av_unetI/netI 0.1190
_diffrn_reflns_Laue_measured_fraction_full 0.943
_diffrn_reflns_Laue_measured_fraction_max 0.901
_diffrn_reflns_limit_h_max 15
_diffrn_reflns_limit_h_min -14
_diffrn_reflns_limit_k_max 17
_diffrn_reflns_limit_k_min -17
_diffrn_reflns_limit_l_max 20
_diffrn_reflns_limit_l_min -19
_diffrn_reflns_number 17987
_diffrn_reflns_point_group_measured_fraction_full 0.943
_diffrn_reflns_point_group_measured_fraction_max 0.901
_diffrn_reflns_theta_full 25.242
_diffrn_reflns_theta_max 26.381
_diffrn_reflns_theta_min 3.045
_exptl_absorpt_coefficient_mu 0.917
_exptl_crystal_colour pink
_exptl_crystal_density_diffrn 1.573
_exptl_crystal_description block
_exptl_crystal_F_000 1440
_exptl_crystal_size_max 0.368
_exptl_crystal_size_mid 0.325
_exptl_crystal_size_min 0.247
_refine_diff_density_max 0.546
_refine_diff_density_min -0.442
_refine_diff_density_rms 0.095
_refine_ls_extinction_method none
_refine_ls_goodness_of_fit_ref 0.950
_refine_ls_hydrogen_treatment constr
_refine_ls_matrix_type full
_refine_ls_number_parameters 417
_refine_ls_number_reflns 5467
_refine_ls_number_restraints 18
_refine_ls_restrained_S_all 0.952
_refine_ls_R_factor_all 0.1394
_refine_ls_R_factor_gt 0.0503
_refine_ls_shift/su_max 0.001
_refine_ls_shift/su_mean 0.000
_refine_ls_structure_factor_coef Fsqd
_refine_ls_weighting_details 'w=1/[\s^2^(Fo^2^)+(0.0400P)^2^] where P=(Fo^2^+2Fc^2^)/3'
_refine_ls_weighting_scheme calc
_refine_ls_wR_factor_gt 0.0886
_refine_ls_wR_factor_ref 0.1136
_reflns_Friedel_coverage 0.000
_reflns_number_gt 2809
_reflns_number_total 5467
_reflns_threshold_expression 'I > 2\s(I)'
_cod_data_source_file c4ra10124c2.cif
_cod_data_source_block 3
_cod_database_code 7218764
_shelx_space_group_comment
;

The symmetry employed for this shelxl refinement is uniquely defined

by the following loop, which should always be used as a source of

symmetry information in preference to the above space-group names.

They are only intended as comments.

;
_shelx_estimated_absorpt_t_min 0.729
_shelx_estimated_absorpt_t_max 0.805
_shelxl_version_number 2014-3

loop_
_space_group_symop_operation_xyz
'x, y, z'
'-x+1/2, y+1/2, -z+1/2'
'-x, -y, -z'
'x-1/2, -y-1/2, z-1/2'

loop_
_atom_site_label
_atom_site_type_symbol
_atom_site_fract_x
_atom_site_fract_y
_atom_site_fract_z
_atom_site_U_iso_or_equiv
_atom_site_adp_type
_atom_site_occupancy
_atom_site_site_symmetry_order
_atom_site_calc_flag
_atom_site_refinement_flags_posn
_atom_site_refinement_flags_adp
_atom_site_refinement_flags_occupancy
_atom_site_disorder_assembly
_atom_site_disorder_group
Mn1 Mn 0.52314(4) 0.25119(5) 0.01592(4) 0.01138(18) Uani 1 1 d . . . . .
Mn2 Mn 0.5000 0.5000 0.0000 0.0104(3) Uani 1 2 d S . P . .
Mn3 Mn 0.5000 0.0000 0.0000 0.0122(3) Uani 1 2 d S . P . .
O1 O 1.8402(2) 0.5339(2) 0.4395(2) 0.0246(9) Uani 1 1 d . . . . .
O2 O 1.8350(2) 0.6850(2) 0.4318(2) 0.0244(9) Uani 1 1 d . . . . .
O3 O 1.4173(2) 0.5454(2) 0.1013(2) 0.0189(8) Uani 1 1 d . . . . .
O4 O 1.4033(2) 0.6967(2) 0.0861(2) 0.0174(8) Uani 1 1 d . . . . .
O5 O 1.0450(2) 0.7083(2) 0.3755(2) 0.0212(8) Uani 1 1 d . . . . .
O6 O 1.0827(2) 0.5641(2) 0.4094(2) 0.0244(9) Uani 1 1 d . . . . .
O7 O 0.6392(2) 0.7261(2) 0.0397(2) 0.0257(9) Uani 1 1 d . . . . .
O8 O 0.6375(2) 0.5756(2) 0.0562(2) 0.0234(9) Uani 1 1 d . . . . .
O10 O 0.5717(2) 0.3826(2) 0.07972(17) 0.0147(7) Uani 1 1 d . . . . .
O11 O 0.5444(2) 0.1179(3) -0.2203(2) 0.0298(9) Uani 1 1 d . . . . .
N2 N 0.6683(4) 0.1196(4) -0.3061(3) 0.0438(13) Uani 1 1 d . . . . .
C1 C 1.7944(3) 0.6080(4) 0.4200(3) 0.0159(12) Uani 1 1 d . . . . .
C2 C 1.6793(3) 0.6051(3) 0.3803(3) 0.0159(12) Uani 1 1 d . . . . .
C3 C 1.6057(3) 0.5481(3) 0.4109(3) 0.0180(11) Uani 1 1 d . . . . .
H3A H 1.6285 0.5069 0.4554 0.022 Uiso 1 1 calc R U . . .
C4 C 1.4985(3) 0.5520(3) 0.3759(3) 0.0171(11) Uani 1 1 d . . . . .
H4A H 1.4485 0.5138 0.3976 0.021 Uiso 1 1 calc R U . . .
C5 C 1.4632(3) 0.6111(3) 0.3091(3) 0.0123(10) Uani 1 1 d . . . . .
C6 C 1.5379(3) 0.6663(3) 0.2783(3) 0.0172(11) Uani 1 1 d . . . . .
H6A H 1.5162 0.7062 0.2325 0.021 Uiso 1 1 calc R U . . .
C7 C 1.6442(3) 0.6631(3) 0.3145(3) 0.0159(11) Uani 1 1 d . . . . .
H7A H 1.6940 0.7019 0.2933 0.019 Uiso 1 1 calc R U . . .
C8 C 1.3487(3) 0.6175(3) 0.2737(3) 0.0115(10) Uani 1 1 d . . . . .
C9 C 1.2711(3) 0.6181(3) 0.3282(3) 0.0127(10) Uani 1 1 d . . . . .
H9A H 1.2936 0.6112 0.3871 0.015 Uiso 1 1 calc R U . . .
C10 C 1.1631(3) 0.6282(3) 0.3000(3) 0.0135(10) Uani 1 1 d . . . . .
C11 C 1.1273(3) 0.6386(3) 0.2136(3) 0.0116(11) Uani 1 1 d . . . . .
C12 C 1.2035(3) 0.6369(3) 0.1585(3) 0.0140(11) Uani 1 1 d . . . . .
H12A H 1.1805 0.6432 0.0997 0.017 Uiso 1 1 calc R U . . .
C13 C 1.3122(3) 0.6262(3) 0.1868(3) 0.0107(10) Uani 1 1 d . . . . .
C14 C 1.3848(3) 0.6216(4) 0.1189(3) 0.0122(10) Uani 1 1 d . . . . .
C15 C 1.0894(3) 0.6337(4) 0.3667(3) 0.0137(11) Uani 1 1 d . . . . .
C16 C 1.0119(3) 0.6469(3) 0.1789(3) 0.0119(11) Uani 1 1 d . . . . .
C17 C 0.9366(3) 0.5918(3) 0.2087(3) 0.0169(11) Uani 1 1 d . . . . .
H17A H 0.9578 0.5518 0.2545 0.020 Uiso 1 1 calc R U . . .
C18 C 0.8308(3) 0.5947(3) 0.1722(3) 0.0176(12) Uani 1 1 d . . . . .
H18A H 0.7809 0.5553 0.1925 0.021 Uiso 1 1 calc R U . . .
C19 C 0.7959(3) 0.6540(3) 0.1065(3) 0.0129(11) Uani 1 1 d . . . . .
C20 C 0.8698(3) 0.7133(3) 0.0801(3) 0.0177(11) Uani 1 1 d . . . . .
H20A H 0.8467 0.7576 0.0384 0.021 Uiso 1 1 calc R U . . .
C21 C 0.9764(3) 0.7085(3) 0.1138(3) 0.0169(11) Uani 1 1 d . . . . .
H21A H 1.0262 0.7473 0.0927 0.020 Uiso 1 1 calc R U . . .
C22 C 0.6817(3) 0.6516(3) 0.0644(3) 0.0147(11) Uani 1 1 d . . . . .
C23 C 0.5634(4) 0.3866(4) 0.2358(3) 0.0341(14) Uani 1 1 d . U . . .
H23A H 0.5181 0.4307 0.2018 0.051 Uiso 1 1 d R U . C .
H23B H 0.5706 0.4039 0.2955 0.051 Uiso 1 1 d R U . . .
H23C H 0.5309 0.3263 0.2285 0.051 Uiso 1 1 d R U . . .
C25 C 0.7755(4) 0.3807(5) 0.2629(3) 0.0410(15) Uani 1 1 d . U . . .
H25A H 0.7550 0.4349 0.2921 0.062 Uiso 1 1 calc R U . A 1
H25B H 0.8531 0.3794 0.2651 0.062 Uiso 1 1 calc R U . A 1
H25C H 0.7523 0.3265 0.2906 0.062 Uiso 1 1 calc R U . A 1
C26 C 0.7743(4) 0.3830(4) 0.0903(3) 0.0319(13) Uani 1 1 d . U . . .
H26A H 0.7634 0.3239 0.0624 0.048 Uiso 1 1 calc R U . B 1
H26B H 0.8508 0.3945 0.1048 0.048 Uiso 1 1 calc R U . B 1
H26C H 0.7421 0.4305 0.0522 0.048 Uiso 1 1 calc R U . B 1
C27 C 0.5849(5) 0.1155(5) -0.3786(4) 0.065(2) Uani 1 1 d . . . . .
H27A H 0.6172 0.1159 -0.4307 0.098 Uiso 1 1 calc R U . . .
H27B H 0.5434 0.0599 -0.3759 0.098 Uiso 1 1 calc R U . . .
H27C H 0.5379 0.1682 -0.3780 0.098 Uiso 1 1 calc R U . . .
C28 C 0.7784(5) 0.1278(5) -0.3245(5) 0.073(2) Uani 1 1 d . . . . .
H28A H 0.7784 0.1259 -0.3857 0.110 Uiso 1 1 calc R U . . .
H28B H 0.8088 0.1854 -0.3022 0.110 Uiso 1 1 calc R U . . .
H28C H 0.8212 0.0776 -0.2979 0.110 Uiso 1 1 calc R U . . .
C29 C 0.6412(4) 0.1198(4) -0.2294(4) 0.0326(14) Uani 1 1 d . . . . .
C30 C 0.7245(4) 0.1213(4) -0.1525(4) 0.0380(15) Uani 1 1 d . . . . .
H30A H 0.7954 0.1228 -0.1700 0.057 Uiso 1 1 calc R U . . .
H30B H 0.7147 0.1753 -0.1188 0.057 Uiso 1 1 calc R U . . .
H30C H 0.7176 0.0670 -0.1186 0.057 Uiso 1 1 calc R U . . .
N1A N 0.7226(7) 0.3828(7) 0.1705(5) 0.0240(15) Uani 0.5 1 d . . P C 1
C24A C 0.6178(8) 0.3842(7) 0.1552(6) 0.0142(16) Uani 0.5 1 d . . P C 1
N1B N 0.6693(7) 0.3847(6) 0.2083(5) 0.0240(15) Uani 0.5 1 d . . P C 2
C24B C 0.6663(8) 0.3845(7) 0.1248(7) 0.0142(16) Uani 0.5 1 d . . P C 2
O1W O 0.4803(2) 0.1275(2) -0.07467(17) 0.0154(7) Uani 1 1 d . . . . .
H1WA H 0.4164 0.1322 -0.0988 0.018 Uiso 1 1 d R U . . .
H1WB H 0.5210 0.1268 -0.1125 0.018 Uiso 1 1 d R U . . .

loop_
_atom_site_aniso_label
_atom_site_aniso_U_11
_atom_site_aniso_U_22
_atom_site_aniso_U_33
_atom_site_aniso_U_23
_atom_site_aniso_U_13
_atom_site_aniso_U_12
Mn1 0.0087(3) 0.0145(4) 0.0109(3) 0.0024(4) 0.0013(3) 0.0002(3)
Mn2 0.0084(5) 0.0126(6) 0.0102(6) -0.0005(5) 0.0015(5) -0.0004(4)
Mn3 0.0100(5) 0.0158(7) 0.0111(6) -0.0035(5) 0.0026(5) -0.0017(4)
O1 0.0123(16) 0.027(2) 0.031(2) 0.0007(18) -0.0077(16) 0.0034(15)
O2 0.0103(16) 0.022(2) 0.037(2) -0.0010(18) -0.0097(16) -0.0044(15)
O3 0.0225(18) 0.016(2) 0.020(2) 0.0048(16) 0.0085(16) 0.0065(15)
O4 0.0216(17) 0.015(2) 0.0173(19) 0.0023(16) 0.0097(15) -0.0023(14)
O5 0.0235(18) 0.022(2) 0.0204(19) -0.0032(16) 0.0120(16) 0.0076(15)
O6 0.0253(18) 0.028(2) 0.023(2) 0.0090(18) 0.0120(16) 0.0035(16)
O7 0.0154(16) 0.025(3) 0.035(2) 0.0072(17) -0.0013(16) 0.0028(14)
O8 0.0163(17) 0.025(2) 0.027(2) -0.0001(18) -0.0034(16) -0.0018(15)
O10 0.0166(17) 0.0176(19) 0.0080(16) -0.0006(16) -0.0050(14) -0.0001(14)
O11 0.026(2) 0.039(2) 0.026(2) 0.002(2) 0.0104(17) 0.0011(17)
N2 0.056(3) 0.034(3) 0.049(3) 0.001(3) 0.033(3) -0.003(3)
C1 0.012(2) 0.025(4) 0.011(3) -0.004(2) 0.004(2) 0.000(2)
C2 0.007(2) 0.024(4) 0.016(3) -0.003(2) -0.001(2) 0.002(2)
C3 0.015(2) 0.025(3) 0.013(3) 0.003(2) -0.001(2) 0.001(2)
C4 0.014(2) 0.023(3) 0.014(3) 0.003(2) 0.002(2) -0.003(2)
C5 0.006(2) 0.020(3) 0.011(2) -0.003(2) 0.0015(19) -0.0005(19)
C6 0.015(2) 0.025(3) 0.011(3) 0.005(2) -0.002(2) -0.002(2)
C7 0.012(2) 0.018(3) 0.018(3) 0.000(2) 0.004(2) -0.003(2)
C8 0.010(2) 0.010(3) 0.014(3) -0.001(2) -0.001(2) 0.0019(19)
C9 0.015(2) 0.018(3) 0.004(2) 0.001(2) -0.001(2) -0.004(2)
C10 0.013(2) 0.013(3) 0.014(2) -0.004(2) 0.001(2) -0.003(2)
C11 0.011(2) 0.012(3) 0.011(2) 0.002(2) 0.000(2) -0.0006(18)
C12 0.011(2) 0.026(3) 0.005(2) 0.000(2) -0.001(2) -0.001(2)
C13 0.011(2) 0.008(2) 0.014(2) -0.001(2) 0.003(2) 0.000(2)
C14 0.005(2) 0.022(3) 0.009(2) 0.005(3) -0.0007(19) 0.000(2)
C15 0.008(2) 0.024(3) 0.008(2) 0.002(2) -0.002(2) -0.003(2)
C16 0.008(2) 0.017(3) 0.011(2) -0.004(2) 0.001(2) 0.0028(18)
C17 0.014(2) 0.016(3) 0.020(3) 0.002(2) -0.001(2) 0.000(2)
C18 0.009(2) 0.020(3) 0.025(3) -0.001(2) 0.004(2) -0.0016(19)
C19 0.010(2) 0.018(3) 0.010(2) -0.003(2) -0.001(2) 0.0002(19)
C20 0.013(2) 0.023(3) 0.014(3) 0.004(2) -0.005(2) 0.0023(19)
C21 0.011(2) 0.026(3) 0.014(3) 0.002(2) 0.001(2) -0.004(2)
C22 0.015(2) 0.016(3) 0.014(3) -0.001(2) 0.003(2) 0.001(2)
C23 0.040(3) 0.043(3) 0.023(3) -0.004(3) 0.017(2) -0.005(2)
C25 0.040(3) 0.038(3) 0.038(3) 0.004(3) -0.018(2) 0.000(3)
C26 0.028(3) 0.030(3) 0.040(3) -0.004(3) 0.013(2) -0.001(2)
C27 0.081(5) 0.090(6) 0.029(4) 0.011(4) 0.022(4) -0.003(5)
C28 0.079(5) 0.056(5) 0.101(6) -0.012(5) 0.073(5) -0.004(4)
C29 0.046(4) 0.015(3) 0.039(4) 0.002(3) 0.017(3) 0.001(3)
C30 0.026(3) 0.030(3) 0.058(4) -0.006(4) 0.005(3) 0.006(3)
N1A 0.030(5) 0.030(4) 0.010(4) 0.000(4) -0.004(3) -0.007(4)
C24A 0.024(6) 0.009(4) 0.012(5) 0.000(4) 0.012(3) -0.008(4)
N1B 0.030(5) 0.030(4) 0.010(4) 0.000(4) -0.004(3) -0.007(4)
C24B 0.024(6) 0.009(4) 0.012(5) 0.000(4) 0.012(3) -0.008(4)
O1W 0.0113(15) 0.0210(19) 0.0129(16) -0.0001(16) -0.0014(13) -0.0023(14)

loop_
_atom_type_symbol
_atom_type_description
_atom_type_scat_dispersion_real
_atom_type_scat_dispersion_imag
_atom_type_scat_source
C C 0.0033 0.0016 'International Tables Vol C Tables 4.2.6.8 and 6.1.1.4'
H H 0.0000 0.0000 'International Tables Vol C Tables 4.2.6.8 and 6.1.1.4'
N N 0.0061 0.0033 'International Tables Vol C Tables 4.2.6.8 and 6.1.1.4'
O O 0.0106 0.0060 'International Tables Vol C Tables 4.2.6.8 and 6.1.1.4'
Mn Mn 0.3368 0.7283 'International Tables Vol C Tables 4.2.6.8 and 6.1.1.4'

loop_
_geom_angle_atom_site_label_1
_geom_angle_atom_site_label_2
_geom_angle_atom_site_label_3
_geom_angle
_geom_angle_site_symmetry_1
_geom_angle_site_symmetry_3
O2 Mn1 O4 91.63(12) 2_745 3_765
O2 Mn1 O5 87.83(13) 2_745 2_645
O4 Mn1 O5 175.20(13) 3_765 2_645
O2 Mn1 O7 161.36(13) 2_745 3_665
O4 Mn1 O7 97.16(12) 3_765 3_665
O5 Mn1 O7 84.74(12) 2_645 3_665
O2 Mn1 O10 93.26(12) 2_745 .
O4 Mn1 O10 85.11(11) 3_765 .
O5 Mn1 O10 90.16(12) 2_645 .
O7 Mn1 O10 103.81(12) 3_665 .
O2 Mn1 O1W 89.64(12) 2_745 .
O4 Mn1 O1W 84.02(11) 3_765 .
O5 Mn1 O1W 100.74(12) 2_645 .
O7 Mn1 O1W 75.05(12) 3_665 .
O10 Mn1 O1W 168.83(10) . .
O8 Mn2 O8 180.0 . 3_665
O8 Mn2 O3 91.31(12) . 3_765
O8 Mn2 O3 88.69(12) 3_665 3_765
O8 Mn2 O3 88.69(12) . 1_455
O8 Mn2 O3 91.31(12) 3_665 1_455
O3 Mn2 O3 180.0 3_765 1_455
O8 Mn2 O10 85.71(12) . .
O8 Mn2 O10 94.29(12) 3_665 .
O3 Mn2 O10 89.23(11) 3_765 .
O3 Mn2 O10 90.77(11) 1_455 .
O8 Mn2 O10 94.29(12) . 3_665
O8 Mn2 O10 85.71(12) 3_665 3_665
O3 Mn2 O10 90.77(11) 3_765 3_665
O3 Mn2 O10 89.23(11) 1_455 3_665
O10 Mn2 O10 180.0 . 3_665
O6 Mn3 O6 180.0(2) 4_565 2_645
O6 Mn3 O1 83.53(12) 4_565 2_745
O6 Mn3 O1 96.47(12) 2_645 2_745
O6 Mn3 O1 96.47(12) 4_565 4_465
O6 Mn3 O1 83.53(12) 2_645 4_465
O1 Mn3 O1 180.0(3) 2_745 4_465
O6 Mn3 O1W 87.79(12) 4_565 3_655
O6 Mn3 O1W 92.21(12) 2_645 3_655
O1 Mn3 O1W 85.97(12) 2_745 3_655
O1 Mn3 O1W 94.03(12) 4_465 3_655
O6 Mn3 O1W 92.21(12) 4_565 .
O6 Mn3 O1W 87.79(12) 2_645 .
O1 Mn3 O1W 94.03(12) 2_745 .
O1 Mn3 O1W 85.97(12) 4_465 .
O1W Mn3 O1W 180.00(12) 3_655 .
C1 O1 Mn3 132.8(3) . 2_755
C1 O2 Mn1 142.1(3) . 2_755
C14 O3 Mn2 131.4(3) . 1_655
C14 O4 Mn1 139.5(3) . 3_765
C15 O5 Mn1 126.2(3) . 2_655
C15 O6 Mn3 145.2(3) . 2_655
C22 O7 Mn1 127.3(3) . 3_665
C22 O8 Mn2 146.2(3) . .
C24A O10 Mn1 120.8(5) . .
C24B O10 Mn1 116.2(5) . .
C24A O10 Mn2 128.1(5) . .
C24B O10 Mn2 123.8(5) . .
Mn1 O10 Mn2 110.14(12) . .
C29 N2 C27 119.0(5) . .
C29 N2 C28 124.5(6) . .
C27 N2 C28 116.5(5) . .
O2 C1 O1 126.0(4) . .
O2 C1 C2 116.3(4) . .
O1 C1 C2 117.8(4) . .
C7 C2 C3 118.8(4) . .
C7 C2 C1 119.4(4) . .
C3 C2 C1 121.7(4) . .
C2 C3 C4 119.8(4) . .
C2 C3 H3A 120.1 . .
C4 C3 H3A 120.1 . .
C3 C4 C5 121.1(4) . .
C3 C4 H4A 119.4 . .
C5 C4 H4A 119.4 . .
C6 C5 C4 118.3(4) . .
C6 C5 C8 120.5(4) . .
C4 C5 C8 121.2(4) . .
C7 C6 C5 120.2(4) . .
C7 C6 H6A 119.9 . .
C5 C6 H6A 119.9 . .
C2 C7 C6 121.7(4) . .
C2 C7 H7A 119.1 . .
C6 C7 H7A 119.1 . .
C9 C8 C13 116.8(4) . .
C9 C8 C5 119.9(4) . .
C13 C8 C5 123.2(4) . .
C10 C9 C8 123.0(4) . .
C10 C9 H9A 118.5 . .
C8 C9 H9A 118.5 . .
C9 C10 C11 120.0(4) . .
C9 C10 C15 117.0(4) . .
C11 C10 C15 122.9(4) . .
C12 C11 C10 117.6(4) . .
C12 C11 C16 119.7(4) . .
C10 C11 C16 122.6(4) . .
C13 C12 C11 122.5(4) . .
C13 C12 H12A 118.8 . .
C11 C12 H12A 118.8 . .
C12 C13 C8 120.0(4) . .
C12 C13 C14 116.3(4) . .
C8 C13 C14 123.6(4) . .
O3 C14 O4 127.9(4) . .
O3 C14 C13 117.0(4) . .
O4 C14 C13 115.1(5) . .
O6 C15 O5 126.6(4) . .
O6 C15 C10 116.1(5) . .
O5 C15 C10 117.2(4) . .
C17 C16 C21 118.0(4) . .
C17 C16 C11 120.6(4) . .
C21 C16 C11 121.4(4) . .
C18 C17 C16 120.6(4) . .
C18 C17 H17A 119.7 . .
C16 C17 H17A 119.7 . .
C17 C18 C19 121.6(4) . .
C17 C18 H18A 119.2 . .
C19 C18 H18A 119.2 . .
C18 C19 C20 118.0(4) . .
C18 C19 C22 120.3(4) . .
C20 C19 C22 121.6(4) . .
C21 C20 C19 120.9(4) . .
C21 C20 H20A 119.6 . .
C19 C20 H20A 119.6 . .
C20 C21 C16 120.8(4) . .
C20 C21 H21A 119.6 . .
C16 C21 H21A 119.6 . .
O8 C22 O7 125.6(4) . .
O8 C22 C19 117.0(4) . .
O7 C22 C19 117.4(4) . .
N1B C23 H23A 109.5 . .
C24A C23 H23A 81.2 . .
N1B C23 H23B 109.5 . .
C24A C23 H23B 145.8 . .
H23A C23 H23B 109.5 . .
N1B C23 H23C 109.4 . .
C24A C23 H23C 96.3 . .
H23A C23 H23C 109.5 . .
H23B C23 H23C 109.5 . .
N1A C25 H25A 109.5 . .
N1A C25 H25B 109.5 . .
H25A C25 H25B 109.5 . .
N1A C25 H25C 109.5 . .
H25A C25 H25C 109.5 . .
H25B C25 H25C 109.5 . .
N1A C26 H26A 109.5 . .
N1A C26 H26B 109.5 . .
H26A C26 H26B 109.5 . .
N1A C26 H26C 109.5 . .
H26A C26 H26C 109.5 . .
H26B C26 H26C 109.5 . .
N2 C27 H27A 109.5 . .
N2 C27 H27B 109.5 . .
H27A C27 H27B 109.5 . .
N2 C27 H27C 109.5 . .
H27A C27 H27C 109.5 . .
H27B C27 H27C 109.5 . .
N2 C28 H28A 109.5 . .
N2 C28 H28B 109.5 . .
H28A C28 H28B 109.5 . .
N2 C28 H28C 109.5 . .
H28A C28 H28C 109.5 . .
H28B C28 H28C 109.5 . .
O11 C29 N2 119.7(5) . .
O11 C29 C30 119.3(5) . .
N2 C29 C30 120.9(5) . .
C29 C30 H30A 109.5 . .
C29 C30 H30B 109.5 . .
H30A C30 H30B 109.5 . .
C29 C30 H30C 109.5 . .
H30A C30 H30C 109.5 . .
H30B C30 H30C 109.5 . .
C24A N1A C26 112.9(8) . .
C24A N1A C25 118.0(7) . .
C26 N1A C25 129.1(7) . .
O10 C24A N1A 119.6(8) . .
O10 C24A C23 126.6(8) . .
N1A C24A C23 113.8(8) . .
C24B N1B C23 113.8(8) . .
C24B N1B C25 118.7(8) . .
C23 N1B C25 127.5(7) . .
O10 C24B N1B 116.4(8) . .
O10 C24B C26 126.3(8) . .
N1B C24B C26 117.2(9) . .
Mn3 O1W Mn1 109.16(11) . .
Mn3 O1W H1WA 109.9 . .
Mn1 O1W H1WA 109.8 . .
Mn3 O1W H1WB 109.9 . .
Mn1 O1W H1WB 109.8 . .
H1WA O1W H1WB 108.3 . .

loop_
_geom_bond_atom_site_label_1
_geom_bond_atom_site_label_2
_geom_bond_distance
_geom_bond_site_symmetry_2
Mn1 O2 2.113(3) 2_745
Mn1 O4 2.136(3) 3_765
Mn1 O5 2.144(3) 2_645
Mn1 O7 2.151(3) 3_665
Mn1 O10 2.237(3) .
Mn1 O1W 2.346(3) .
Mn2 O8 2.156(3) .
Mn2 O8 2.156(3) 3_665
Mn2 O3 2.160(3) 3_765
Mn2 O3 2.160(3) 1_455
Mn2 O10 2.265(3) .
Mn2 O10 2.265(3) 3_665
Mn3 O6 2.128(3) 4_565
Mn3 O6 2.128(3) 2_645
Mn3 O1 2.176(3) 2_745
Mn3 O1 2.176(3) 4_465
Mn3 O1W 2.224(3) 3_655
Mn3 O1W 2.225(3) .
O1 C1 1.256(6) .
O1 Mn3 2.176(3) 2_755
O2 C1 1.251(6) .
O2 Mn1 2.113(3) 2_755
O3 C14 1.244(6) .
O3 Mn2 2.160(3) 1_655
O4 C14 1.263(6) .
O4 Mn1 2.136(3) 3_765
O5 C15 1.255(6) .
O5 Mn1 2.144(3) 2_655
O6 C15 1.244(5) .
O6 Mn3 2.128(3) 2_655
O7 C22 1.262(5) .
O7 Mn1 2.151(3) 3_665
O8 C22 1.253(5) .
O10 C24A 1.265(11) .
O10 C24B 1.309(11) .
O11 C29 1.257(6) .
N2 C29 1.321(6) .
N2 C27 1.456(7) .
N2 C28 1.473(6) .
C1 C2 1.508(6) .
C2 C7 1.381(6) .
C2 C3 1.396(6) .
C3 C4 1.397(6) .
C3 H3A 0.9500 .
C4 C5 1.403(6) .
C4 H4A 0.9500 .
C5 C6 1.391(6) .
C5 C8 1.485(5) .
C6 C7 1.390(6) .
C6 H6A 0.9500 .
C7 H7A 0.9500 .
C8 C9 1.405(5) .
C8 C13 1.408(6) .
C9 C10 1.387(6) .
C9 H9A 0.9500 .
C10 C11 1.400(6) .
C10 C15 1.519(6) .
C11 C12 1.399(6) .
C11 C16 1.495(5) .
C12 C13 1.397(5) .
C12 H12A 0.9500 .
C13 C14 1.524(5) .
C16 C17 1.390(6) .
C16 C21 1.408(6) .
C17 C18 1.386(6) .
C17 H17A 0.9500 .
C18 C19 1.390(6) .
C18 H18A 0.9500 .
C19 C20 1.391(6) .
C19 C22 1.507(6) .
C20 C21 1.385(6) .
C20 H20A 0.9500 .
C21 H21A 0.9500 .
C23 N1B 1.473(9) .
C23 C24A 1.549(10) .
C23 H23A 0.9800 .
C23 H23B 0.9799 .
C23 H23C 0.9799 .
C25 N1B 1.499(10) .
C25 N1A 1.535(9) .
C25 H25A 0.9800 .
C25 H25B 0.9800 .
C25 H25C 0.9800 .
C26 N1A 1.521(9) .
C26 C24B 1.548(10) .
C26 H26A 0.9800 .
C26 H26B 0.9800 .
C26 H26C 0.9800 .
C27 H27A 0.9800 .
C27 H27B 0.9800 .
C27 H27C 0.9800 .
C28 H28A 0.9800 .
C28 H28B 0.9800 .
C28 H28C 0.9800 .
C29 C30 1.503(7) .
C30 H30A 0.9800 .
C30 H30B 0.9800 .
C30 H30C 0.9800 .
N1A C24A 1.317(14) .
N1B C24B 1.332(13) .
O1W H1WA 0.8500 .
O1W H1WB 0.8500 .
